data_7101352
loop_
_publ_author_name
A.Franken
P.Lei
T.D.McGrath
F.G.A.Stone

_publ_section_title
;
Carbonyl-metal fragment insertion into eight-vertex [closo-1-CB~7~H~8~]^-^.
Facile synthesis of ten-vertex metalladicarbollide complexes [2,2,2-(CO)~3~-
1-OH-closo-2,1,10-MC~2~B~7~H~8~]^n-^ {M= Fe, Ru (n = 0), Mn, Re (n = 1)}

;
_journal_issue 32
_journal_name_full 'Chemical Communications'
_journal_paper_doi 10.1039/B607768D
_journal_year 2006
_chemical_formula_sum 'C41 H39 B7 N O4 P2 Re'
_chemical_formula_weight 933.54
_chemical_name_systematic
;
?
;
_space_group_IT_number 14
_symmetry_cell_setting monoclinic
_symmetry_space_group_name_Hall '-P 2yn'
_symmetry_space_group_name_H-M 'P 1 21/n 1'
_atom_sites_solution_hydrogens geom
_atom_sites_solution_primary direct
_atom_sites_solution_secondary difmap
_audit_creation_method SHELXL-97
_cell_angle_alpha 90.00
_cell_angle_beta 98.085(9)
_cell_angle_gamma 90.00
_cell_formula_units_Z 4
_cell_length_a 15.098(3)
_cell_length_b 15.289(3)
_cell_length_c 17.297(4)
_cell_measurement_reflns_used 9749
_cell_measurement_temperature 110(2)
_cell_measurement_theta_max 28.20
_cell_measurement_theta_min 2.35
_cell_volume 3953.1(14)
_computing_cell_refinement 'Bruker APEX2 (Bruker, 2003)'
_computing_data_collection 'Bruker APEX2 (Bruker, 2003)'
_computing_data_reduction 'Bruker APEX2 (Bruker, 2003)'
_computing_molecular_graphics 'Bruker SHELXTL (Bruker, 2001)'
_computing_publication_material 'Bruker SHELXTL (Bruker, 2001)'
_computing_structure_refinement 'Bruker SHELXTL (Bruker, 2001)'
_computing_structure_solution 'Bruker SHELXTL (Bruker, 2001)'
_diffrn_ambient_temperature 110(2)
_diffrn_measured_fraction_theta_full 0.984
_diffrn_measured_fraction_theta_max 0.951
_diffrn_measurement_device_type 'Bruker-Nonius X8 APEX CCD area detector'
_diffrn_measurement_method 'phi and omega scans'
_diffrn_radiation_monochromator graphite
_diffrn_radiation_source 'fine-focus sealed tube'
_diffrn_radiation_type MoK\a
_diffrn_radiation_wavelength 0.71073
_diffrn_reflns_av_R_equivalents 0.0673
_diffrn_reflns_av_sigmaI/netI 0.0735
_diffrn_reflns_limit_h_max 21
_diffrn_reflns_limit_h_min -20
_diffrn_reflns_limit_k_max 17
_diffrn_reflns_limit_k_min -20
_diffrn_reflns_limit_l_max 21
_diffrn_reflns_limit_l_min -24
_diffrn_reflns_number 44201
_diffrn_reflns_theta_full 25.00
_diffrn_reflns_theta_max 29.69
_diffrn_reflns_theta_min 2.73
_exptl_absorpt_coefficient_mu 3.199
_exptl_absorpt_correction_T_max 0.798
_exptl_absorpt_correction_T_min 0.552
_exptl_absorpt_correction_type multi-scan
_exptl_absorpt_process_details 'SADABS (Bruker, 2003)'
_exptl_crystal_colour 'pale yellow'
_exptl_crystal_density_diffrn 1.569
_exptl_crystal_density_method 'not measured'
_exptl_crystal_description prism
_exptl_crystal_F_000 1856
_exptl_crystal_size_max 0.14
_exptl_crystal_size_mid 0.10
_exptl_crystal_size_min 0.08
_refine_diff_density_max 0.942
_refine_diff_density_min -1.215
_refine_diff_density_rms 0.153
_refine_ls_extinction_method none
_refine_ls_goodness_of_fit_ref 1.022
_refine_ls_hydrogen_treatment mixed
_refine_ls_matrix_type full
_refine_ls_number_parameters 530
_refine_ls_number_reflns 10667
_refine_ls_number_restraints 0
_refine_ls_restrained_S_all 1.022
_refine_ls_R_factor_all 0.0645
_refine_ls_R_factor_gt 0.0389
_refine_ls_shift/su_max 0.002
_refine_ls_shift/su_mean 0.000
_refine_ls_structure_factor_coef Fsqd
_refine_ls_weighting_details 'calc w=1/[\s^2^(Fo^2^)+(0.0166P)^2^+2.0053P] where P=(Fo^2^+2Fc^2^)/3'
_refine_ls_weighting_scheme calc
_refine_ls_wR_factor_gt 0.0624
_refine_ls_wR_factor_ref 0.0720
_reflns_number_gt 7985
_reflns_number_total 10667
_reflns_threshold_expression >2sigma(I)
_cod_data_source_file B607768D.txt
_cod_depositor_comments
;
The following automatic conversions were performed:
'_symmetry_cell_setting' value 'Monoclinic' changed to 'monoclinic'
according to '/home/saulius/struct/CIF-dictionaries/cif_core.dic'
dictionary named 'cif_core.dic' version 2.4.1 from 2010-06-29.

Automatic conversion script
Id: cif_fix_enum 1527 2010-12-29 10:47:43Z saulius 
;
_cod_original_sg_symbol_H-M 'P2(1)/n '
_cod_database_code 7101352

loop_
_symmetry_equiv_pos_as_xyz
'x, y, z'
'-x+1/2, y+1/2, -z+1/2'
'-x, -y, -z'
'x-1/2, -y-1/2, z-1/2'

loop_
_atom_site_label
_atom_site_type_symbol
_atom_site_fract_x
_atom_site_fract_y
_atom_site_fract_z
_atom_site_U_iso_or_equiv
_atom_site_adp_type
_atom_site_occupancy
_atom_site_symmetry_multiplicity
_atom_site_calc_flag
_atom_site_refinement_flags
C1 C 0.1054(2) 0.4266(2) 0.11391(19) 0.0172(8) Uani 1 1 d .
O1 O 0.03656(16) 0.48287(17) 0.08134(14) 0.0258(6) Uani 1 1 d .
H1 H 0.0000 0.4549 0.0495 0.031 Uiso 1 1 calc R
Re1 Re 0.205616(9) 0.473460(10) 0.201721(7) 0.01680(5) Uani 1 1 d .
B3 B 0.1946(3) 0.4064(3) 0.0755(2) 0.0219(10) Uani 1 1 d .
H3 H 0.205(2) 0.439(2) 0.028(2) 0.026 Uiso 1 1 d .
B4 B 0.1025(3) 0.3290(3) 0.0807(2) 0.0221(10) Uani 1 1 d .
H4 H 0.049(2) 0.315(2) 0.037(2) 0.026 Uiso 1 1 d .
B5 B 0.1000(3) 0.3565(3) 0.1839(2) 0.0194(9) Uani 1 1 d .
H5 H 0.043(2) 0.352(2) 0.212(2) 0.023 Uiso 1 1 d .
B6 B 0.2822(3) 0.3598(3) 0.1487(3) 0.0288(11) Uani 1 1 d .
H6 H 0.353(3) 0.368(2) 0.147(2) 0.035 Uiso 1 1 d .
B7 B 0.2128(3) 0.2898(3) 0.0785(3) 0.0301(11) Uani 1 1 d .
H7 H 0.232(2) 0.250(3) 0.030(2) 0.036 Uiso 1 1 d .
B8 B 0.1466(3) 0.2548(3) 0.1543(3) 0.0288(11) Uani 1 1 d .
H8 H 0.114(2) 0.193(3) 0.163(2) 0.035 Uiso 1 1 d .
B9 B 0.2142(3) 0.3230(3) 0.2266(3) 0.0271(11) Uani 1 1 d .
H9 H 0.226(2) 0.304(2) 0.290(2) 0.033 Uiso 1 1 d .
C10 C 0.2521(3) 0.2622(3) 0.1646(3) 0.0334(11) Uani 1 1 d .
H10 H 0.300(3) 0.215(3) 0.172(2) 0.040 Uiso 1 1 d .
C21 C 0.1478(2) 0.5859(3) 0.1942(2) 0.0274(10) Uani 1 1 d .
O21 O 0.11388(18) 0.6530(2) 0.18879(19) 0.0418(9) Uani 1 1 d .
C22 C 0.3181(2) 0.5308(3) 0.2028(2) 0.0254(9) Uani 1 1 d .
O22 O 0.38620(17) 0.5636(2) 0.19851(16) 0.0350(7) Uani 1 1 d .
C23 C 0.2165(2) 0.4815(3) 0.3132(2) 0.0279(10) Uani 1 1 d .
O23 O 0.2189(2) 0.4813(2) 0.37991(16) 0.0443(9) Uani 1 1 d .
P1 P 0.63680(5) 0.63861(6) 0.17311(5) 0.01315(19) Uani 1 1 d .
N1 N 0.61532(17) 0.63120(19) 0.25938(15) 0.0140(6) Uani 1 1 d .
C111 C 0.6139(2) 0.5383(2) 0.12093(19) 0.0153(8) Uani 1 1 d .
C112 C 0.6245(2) 0.5323(3) 0.0423(2) 0.0204(8) Uani 1 1 d .
H112 H 0.6420 0.5821 0.0154 0.024 Uiso 1 1 calc R
C113 C 0.6094(2) 0.4539(3) 0.0040(2) 0.0258(10) Uani 1 1 d .
H113 H 0.6172 0.4495 -0.0495 0.031 Uiso 1 1 calc R
C114 C 0.5833(2) 0.3820(3) 0.0421(2) 0.0278(10) Uani 1 1 d .
H114 H 0.5731 0.3280 0.0151 0.033 Uiso 1 1 calc R
C115 C 0.5718(2) 0.3876(3) 0.1194(2) 0.0273(9) Uani 1 1 d .
H115 H 0.5536 0.3375 0.1456 0.033 Uiso 1 1 calc R
C116 C 0.5866(2) 0.4657(2) 0.1589(2) 0.0217(8) Uani 1 1 d .
H116 H 0.5781 0.4696 0.2122 0.026 Uiso 1 1 calc R
C121 C 0.7493(2) 0.6706(2) 0.16475(18) 0.0139(7) Uani 1 1 d .
C122 C 0.8112(2) 0.6133(2) 0.14199(18) 0.0162(8) Uani 1 1 d .
H122 H 0.7945 0.5544 0.1296 0.019 Uiso 1 1 calc R
C123 C 0.8970(2) 0.6409(3) 0.1372(2) 0.0214(9) Uani 1 1 d .
H123 H 0.9394 0.6012 0.1213 0.026 Uiso 1 1 calc R
C124 C 0.9215(2) 0.7260(3) 0.1554(2) 0.0225(9) Uani 1 1 d .
H124 H 0.9806 0.7452 0.1515 0.027 Uiso 1 1 calc R
C125 C 0.8603(2) 0.7832(2) 0.1794(2) 0.0211(8) Uani 1 1 d .
H125 H 0.8774 0.8418 0.1924 0.025 Uiso 1 1 calc R
C126 C 0.7748(2) 0.7560(2) 0.1847(2) 0.0179(8) Uani 1 1 d .
H126 H 0.7330 0.7955 0.2018 0.021 Uiso 1 1 calc R
C131 C 0.5679(2) 0.7230(2) 0.12365(18) 0.0145(8) Uani 1 1 d .
C132 C 0.5942(2) 0.7656(2) 0.05989(19) 0.0201(8) Uani 1 1 d .
H132 H 0.6487 0.7499 0.0419 0.024 Uiso 1 1 calc R
C133 C 0.5412(2) 0.8311(3) 0.0223(2) 0.0243(9) Uani 1 1 d .
H133 H 0.5596 0.8609 -0.0210 0.029 Uiso 1 1 calc R
C134 C 0.4620(2) 0.8529(3) 0.0477(2) 0.0238(9) Uani 1 1 d .
H134 H 0.4254 0.8975 0.0218 0.029 Uiso 1 1 calc R
C135 C 0.4354(2) 0.8102(2) 0.1105(2) 0.0206(8) Uani 1 1 d .
H135 H 0.3803 0.8255 0.1276 0.025 Uiso 1 1 calc R
C136 C 0.4878(2) 0.7456(2) 0.14901(19) 0.0166(8) Uani 1 1 d .
H136 H 0.4692 0.7168 0.1926 0.020 Uiso 1 1 calc R
P2 P 0.66876(6) 0.60971(6) 0.34231(5) 0.01323(19) Uani 1 1 d .
C211 C 0.7825(2) 0.5763(2) 0.33948(18) 0.0147(8) Uani 1 1 d .
C212 C 0.7998(2) 0.4909(3) 0.3198(2) 0.0214(9) Uani 1 1 d .
H212 H 0.7529 0.4489 0.3145 0.026 Uiso 1 1 calc R
C213 C 0.8848(2) 0.4666(3) 0.3079(2) 0.0258(9) Uani 1 1 d .
H213 H 0.8965 0.4076 0.2952 0.031 Uiso 1 1 calc R
C214 C 0.9526(2) 0.5270(3) 0.3143(2) 0.0246(9) Uani 1 1 d .
H214 H 1.0108 0.5104 0.3051 0.030 Uiso 1 1 calc R
C215 C 0.9355(2) 0.6122(3) 0.3343(2) 0.0217(9) Uani 1 1 d .
H215 H 0.9823 0.6542 0.3386 0.026 Uiso 1 1 calc R
C216 C 0.8513(2) 0.6368(2) 0.34787(19) 0.0168(8) Uani 1 1 d .
H216 H 0.8405 0.6951 0.3630 0.020 Uiso 1 1 calc R
C221 C 0.6135(2) 0.5245(2) 0.38710(19) 0.0158(7) Uani 1 1 d .
C222 C 0.5241(2) 0.5067(2) 0.3598(2) 0.0193(8) Uani 1 1 d .
H222 H 0.4938 0.5388 0.3171 0.023 Uiso 1 1 calc R
C223 C 0.4796(3) 0.4423(3) 0.3950(2) 0.0267(9) Uani 1 1 d .
H223 H 0.4190 0.4292 0.3755 0.032 Uiso 1 1 calc R
C224 C 0.5226(3) 0.3974(3) 0.4579(2) 0.0291(9) Uani 1 1 d .
H224 H 0.4916 0.3534 0.4823 0.035 Uiso 1 1 calc R
C225 C 0.6107(3) 0.4158(3) 0.4858(2) 0.0281(9) Uani 1 1 d .
H225 H 0.6397 0.3850 0.5300 0.034 Uiso 1 1 calc R
C226 C 0.6567(2) 0.4778(2) 0.4508(2) 0.0205(8) Uani 1 1 d .
H226 H 0.7178 0.4890 0.4697 0.025 Uiso 1 1 calc R
C231 C 0.6724(2) 0.7050(2) 0.4034(2) 0.0162(8) Uani 1 1 d .
C232 C 0.6450(2) 0.7843(2) 0.3704(2) 0.0191(8) Uani 1 1 d .
H232 H 0.6236 0.7878 0.3162 0.023 Uiso 1 1 calc R
C233 C 0.6487(2) 0.8580(3) 0.4159(2) 0.0263(9) Uani 1 1 d .
H233 H 0.6306 0.9127 0.3929 0.032 Uiso 1 1 calc R
C234 C 0.6783(2) 0.8531(3) 0.4946(2) 0.0279(10) Uani 1 1 d .
H234 H 0.6803 0.9042 0.5260 0.033 Uiso 1 1 calc R
C235 C 0.7049(3) 0.7744(3) 0.5274(2) 0.0305(10) Uani 1 1 d .
H235 H 0.7255 0.7711 0.5818 0.037 Uiso 1 1 calc R
C236 C 0.7022(2) 0.7000(3) 0.4828(2) 0.0249(9) Uani 1 1 d .
H236 H 0.7206 0.6455 0.5061 0.030 Uiso 1 1 calc R

loop_
_atom_site_aniso_label
_atom_site_aniso_U_11
_atom_site_aniso_U_22
_atom_site_aniso_U_33
_atom_site_aniso_U_23
_atom_site_aniso_U_13
_atom_site_aniso_U_12
C1 0.0184(17) 0.019(2) 0.0136(16) 0.0002(15) -0.0003(13) -0.0002(15)
O1 0.0268(13) 0.0255(17) 0.0217(13) -0.0004(12) -0.0087(11) 0.0015(12)
Re1 0.01480(7) 0.02300(10) 0.01202(7) 0.00076(6) -0.00010(5) -0.00128(6)
B3 0.031(2) 0.023(3) 0.0119(19) 0.0047(18) 0.0060(17) -0.008(2)
B4 0.028(2) 0.025(3) 0.016(2) -0.0038(18) 0.0121(17) -0.0076(19)
B5 0.024(2) 0.019(3) 0.0169(19) 0.0006(17) 0.0056(17) -0.0029(18)
B6 0.024(2) 0.032(3) 0.032(2) 0.003(2) 0.009(2) 0.005(2)
B7 0.035(3) 0.023(3) 0.036(3) -0.001(2) 0.020(2) -0.003(2)
B8 0.041(3) 0.019(3) 0.030(2) -0.001(2) 0.016(2) 0.003(2)
B9 0.029(2) 0.025(3) 0.028(2) 0.010(2) 0.0062(19) 0.008(2)
C10 0.032(2) 0.025(3) 0.045(3) 0.006(2) 0.012(2) 0.0137(19)
C21 0.0154(18) 0.039(3) 0.026(2) -0.008(2) -0.0018(15) -0.0065(19)
O21 0.0279(15) 0.0274(19) 0.066(2) -0.0128(16) -0.0075(15) 0.0072(14)
C22 0.0242(19) 0.033(3) 0.0178(18) -0.0024(18) -0.0010(15) 0.0034(19)
O22 0.0238(14) 0.049(2) 0.0324(15) -0.0030(14) 0.0032(12) -0.0136(14)
C23 0.0256(19) 0.037(3) 0.0195(19) -0.0020(18) -0.0020(16) -0.0103(18)
O23 0.0519(19) 0.064(2) 0.0158(14) -0.0031(15) 0.0006(13) -0.0235(17)
P1 0.0147(4) 0.0134(5) 0.0112(4) -0.0003(4) 0.0013(3) 0.0015(4)
N1 0.0132(13) 0.0172(18) 0.0120(13) 0.0003(12) 0.0029(11) 0.0017(12)
C111 0.0128(15) 0.015(2) 0.0176(17) -0.0032(15) 0.0022(13) 0.0035(14)
C112 0.0185(17) 0.024(2) 0.0183(17) -0.0029(17) 0.0026(14) -0.0022(16)
C113 0.0237(19) 0.034(3) 0.0189(18) -0.0072(18) -0.0001(15) 0.0004(17)
C114 0.025(2) 0.022(2) 0.034(2) -0.0162(19) -0.0032(17) 0.0012(17)
C115 0.032(2) 0.017(2) 0.033(2) 0.0004(18) 0.0046(18) -0.0050(17)
C116 0.0260(19) 0.018(2) 0.0218(18) -0.0039(16) 0.0050(15) -0.0006(16)
C121 0.0145(16) 0.013(2) 0.0139(16) 0.0049(14) 0.0020(13) -0.0009(14)
C122 0.0173(16) 0.016(2) 0.0149(16) 0.0002(14) 0.0027(13) 0.0016(15)
C123 0.0173(17) 0.029(3) 0.0197(18) 0.0035(16) 0.0077(14) 0.0051(16)
C124 0.0157(17) 0.027(3) 0.0244(19) 0.0094(17) 0.0017(15) 0.0013(16)
C125 0.0230(18) 0.012(2) 0.028(2) 0.0030(16) 0.0017(16) -0.0018(16)
C126 0.0152(17) 0.016(2) 0.0226(18) 0.0010(16) 0.0032(14) 0.0044(15)
C131 0.0166(16) 0.014(2) 0.0124(16) -0.0028(14) 0.0009(13) 0.0002(14)
C132 0.0178(17) 0.026(2) 0.0168(17) 0.0027(16) 0.0043(14) 0.0018(16)
C133 0.033(2) 0.024(2) 0.0134(17) 0.0058(16) -0.0025(16) -0.0018(18)
C134 0.0238(19) 0.023(2) 0.0216(19) -0.0004(17) -0.0057(16) 0.0060(17)
C135 0.0188(17) 0.023(2) 0.0190(18) -0.0064(16) -0.0002(14) 0.0021(16)
C136 0.0165(17) 0.019(2) 0.0141(16) -0.0044(15) 0.0007(13) -0.0014(15)
P2 0.0152(4) 0.0130(5) 0.0115(4) -0.0011(4) 0.0016(3) 0.0012(4)
C211 0.0168(16) 0.017(2) 0.0097(15) 0.0016(14) 0.0001(13) 0.0023(15)
C212 0.0219(18) 0.018(2) 0.0248(19) 0.0020(16) 0.0051(15) -0.0019(15)
C213 0.0257(19) 0.020(2) 0.032(2) 0.0030(18) 0.0065(16) 0.0102(17)
C214 0.0177(17) 0.031(3) 0.0251(19) 0.0058(19) 0.0031(15) 0.0075(18)
C215 0.0176(17) 0.029(3) 0.0179(18) 0.0014(16) 0.0010(14) -0.0065(16)
C216 0.0204(17) 0.014(2) 0.0144(16) -0.0012(14) -0.0017(14) -0.0004(15)
C221 0.0204(16) 0.014(2) 0.0140(15) -0.0028(15) 0.0041(13) 0.0022(15)
C222 0.0217(18) 0.019(2) 0.0185(17) -0.0002(15) 0.0090(14) 0.0017(15)
C223 0.0253(19) 0.019(2) 0.039(2) -0.0072(19) 0.0158(17) -0.0012(17)
C224 0.039(2) 0.018(2) 0.036(2) 0.0017(18) 0.0253(19) 0.0005(18)
C225 0.048(2) 0.018(2) 0.0216(19) 0.0046(17) 0.0142(18) 0.0092(19)
C226 0.0281(19) 0.016(2) 0.0180(17) 0.0004(16) 0.0042(15) 0.0003(17)
C231 0.0154(16) 0.013(2) 0.0199(17) -0.0040(15) 0.0018(14) 0.0011(14)
C232 0.0219(18) 0.015(2) 0.0211(18) 0.0007(16) 0.0069(15) 0.0009(15)
C233 0.029(2) 0.016(2) 0.035(2) -0.0005(18) 0.0080(17) 0.0007(17)
C234 0.027(2) 0.020(2) 0.037(2) -0.0161(19) 0.0060(18) -0.0026(17)
C235 0.037(2) 0.031(3) 0.0211(19) -0.0102(18) -0.0049(17) 0.0066(19)
C236 0.034(2) 0.017(2) 0.0214(19) -0.0040(17) -0.0031(16) 0.0068(17)

loop_
_atom_type_symbol
_atom_type_description
_atom_type_scat_dispersion_real
_atom_type_scat_dispersion_imag
_atom_type_scat_source
C C 0.0033 0.0016 'International Tables Vol C Tables 4.2.6.8 and 6.1.1.4'
H H 0.0000 0.0000 'International Tables Vol C Tables 4.2.6.8 and 6.1.1.4'
B B 0.0013 0.0007 'International Tables Vol C Tables 4.2.6.8 and 6.1.1.4'
N N 0.0061 0.0033 'International Tables Vol C Tables 4.2.6.8 and 6.1.1.4'
O O 0.0106 0.0060 'International Tables Vol C Tables 4.2.6.8 and 6.1.1.4'
P P 0.1023 0.0942 'International Tables Vol C Tables 4.2.6.8 and 6.1.1.4'
Re Re -1.0185 7.2310 'International Tables Vol C Tables 4.2.6.8 and 6.1.1.4'

loop_
_geom_angle_atom_site_label_1
_geom_angle_atom_site_label_2
_geom_angle_atom_site_label_3
_geom_angle
O1 C1 B4 116.5(3)
O1 C1 B3 124.4(3)
B4 C1 B3 69.8(3)
O1 C1 B5 126.1(3)
B4 C1 B5 69.5(3)
B3 C1 B5 108.2(3)
O1 C1 Re1 119.7(2)
B4 C1 Re1 123.8(2)
B3 C1 Re1 78.86(19)
B5 C1 Re1 78.14(18)
C22 Re1 C23 90.59(15)
C22 Re1 C21 89.14(16)
C23 Re1 C21 89.11(17)
C22 Re1 C1 135.16(14)
C23 Re1 C1 134.16(15)
C21 Re1 C1 88.96(14)
C22 Re1 B9 115.07(16)
C23 Re1 B9 83.31(17)
C21 Re1 B9 154.58(16)
C1 Re1 B9 79.30(14)
C22 Re1 B6 81.83(17)
C23 Re1 B6 117.67(17)
C21 Re1 B6 151.63(17)
C1 Re1 B6 79.03(15)
B9 Re1 B6 47.60(17)
C22 Re1 B5 157.33(16)
C23 Re1 B5 98.00(15)
C21 Re1 B5 111.82(15)
C1 Re1 B5 41.85(13)
B9 Re1 B5 46.07(15)
B6 Re1 B5 75.60(16)
C22 Re1 B3 98.83(15)
C23 Re1 B3 158.35(17)
C21 Re1 B3 110.35(15)
C1 Re1 B3 41.31(14)
B9 Re1 B3 75.05(16)
B6 Re1 B3 45.67(15)
B5 Re1 B3 66.56(15)
C1 B3 B7 108.1(3)
C1 B3 B4 54.7(2)
B7 B3 B4 58.3(3)
C1 B3 B6 110.5(3)
B7 B3 B6 60.4(3)
B4 B3 B6 101.0(3)
C1 B3 Re1 59.83(18)
B7 B3 Re1 113.9(2)
B4 B3 Re1 100.7(2)
B6 B3 Re1 65.66(19)
C1 B4 B8 110.7(3)
C1 B4 B7 110.2(3)
B8 B4 B7 62.5(3)
C1 B4 B3 55.5(2)
B8 B4 B3 103.8(3)
B7 B4 B3 59.9(3)
C1 B4 B5 56.0(2)
B8 B4 B5 60.3(2)
B7 B4 B5 104.3(3)
B3 B4 B5 91.1(3)
C1 B5 B8 107.0(3)
C1 B5 B4 54.5(2)
B8 B5 B4 57.8(2)
C1 B5 B9 109.7(3)
B8 B5 B9 59.8(3)
B4 B5 B9 100.3(3)
C1 B5 Re1 60.01(18)
B8 B5 Re1 113.6(3)
B4 B5 Re1 101.1(2)
B9 B5 Re1 65.6(2)
C10 B6 B7 54.4(3)
C10 B6 B3 106.7(3)
B7 B6 B3 58.8(2)
C10 B6 B9 53.3(3)
B7 B6 B9 89.0(3)
B3 B6 B9 101.3(3)
C10 B6 Re1 117.2(3)
B7 B6 Re1 115.1(3)
B3 B6 Re1 68.7(2)
B9 B6 Re1 66.1(2)
C10 B7 B4 107.4(4)
C10 B7 B3 109.1(3)
B4 B7 B3 61.8(3)
C10 B7 B6 55.1(3)
B4 B7 B6 103.8(3)
B3 B7 B6 60.8(2)
C10 B7 B8 54.5(3)
B4 B7 B8 58.4(3)
B3 B7 B8 102.3(3)
B6 B7 B8 90.9(3)
C10 B8 B4 107.9(4)
C10 B8 B5 109.4(4)
B4 B8 B5 61.9(2)
C10 B8 B9 54.9(3)
B4 B8 B9 104.1(3)
B5 B8 B9 61.2(2)
C10 B8 B7 54.5(3)
B4 B8 B7 59.0(3)
B5 B8 B7 102.9(3)
B9 B8 B7 90.8(3)
C10 B9 B8 54.7(3)
C10 B9 B5 107.3(3)
B8 B9 B5 59.0(2)
C10 B9 B6 53.7(3)
B8 B9 B6 89.3(3)
B5 B9 B6 101.7(3)
C10 B9 Re1 117.9(3)
B8 B9 Re1 115.1(2)
B5 B9 Re1 68.3(2)
B6 B9 Re1 66.3(2)
B7 C10 B8 71.0(3)
B7 C10 B9 110.9(3)
B8 C10 B9 70.4(3)
B7 C10 B6 70.5(3)
B8 C10 B6 110.7(3)
B9 C10 B6 73.0(3)
O21 C21 Re1 179.0(4)
O22 C22 Re1 175.5(3)
O23 C23 Re1 175.1(4)
N1 P1 C111 111.44(16)
N1 P1 C121 114.81(14)
C111 P1 C121 108.15(16)
N1 P1 C131 108.69(16)
C111 P1 C131 108.52(15)
C121 P1 C131 104.88(16)
P1 N1 P2 136.81(18)
C116 C111 C112 119.6(3)
C116 C111 P1 119.9(3)
C112 C111 P1 120.6(3)
C113 C112 C111 119.6(4)
C114 C113 C112 120.5(4)
C113 C114 C115 120.2(4)
C114 C115 C116 120.2(4)
C115 C116 C111 119.9(4)
C122 C121 C126 119.5(3)
C122 C121 P1 122.5(3)
C126 C121 P1 118.0(3)
C123 C122 C121 120.2(3)
C124 C123 C122 120.1(4)
C123 C124 C125 119.9(3)
C126 C125 C124 120.3(4)
C125 C126 C121 119.9(3)
C132 C131 C136 119.6(3)
C132 C131 P1 120.4(3)
C136 C131 P1 120.0(3)
C133 C132 C131 120.2(3)
C134 C133 C132 119.8(4)
C133 C134 C135 120.2(3)
C134 C135 C136 120.7(4)
C135 C136 C131 119.5(3)
N1 P2 C221 109.67(15)
N1 P2 C231 109.61(16)
C221 P2 C231 108.36(17)
N1 P2 C211 113.73(15)
C221 P2 C211 108.12(16)
C231 P2 C211 107.20(15)
C216 C211 C212 119.5(3)
C216 C211 P2 120.8(3)
C212 C211 P2 119.2(3)
C213 C212 C211 120.1(3)
C214 C213 C212 120.4(4)
C213 C214 C215 119.5(4)
C216 C215 C214 120.6(3)
C215 C216 C211 119.8(3)
C222 C221 C226 119.4(3)
C222 C221 P2 119.1(3)
C226 C221 P2 121.5(3)
C223 C222 C221 120.0(3)
C224 C223 C222 120.1(4)
C223 C224 C225 120.1(4)
C226 C225 C224 120.8(3)
C225 C226 C221 119.7(3)
C232 C231 C236 119.7(3)
C232 C231 P2 119.1(3)
C236 C231 P2 121.2(3)
C233 C232 C231 120.0(3)
C232 C233 C234 120.3(4)
C235 C234 C233 119.7(4)
C234 C235 C236 120.8(4)
C235 C236 C231 119.5(4)

loop_
_geom_bond_atom_site_label_1
_geom_bond_atom_site_label_2
_geom_bond_distance
C1 O1 1.405(4)
C1 B4 1.597(6)
C1 B3 1.613(6)
C1 B5 1.627(5)
C1 Re1 2.112(3)
Re1 C22 1.908(4)
Re1 C23 1.915(4)
Re1 C21 1.924(5)
Re1 B9 2.340(5)
Re1 B6 2.345(5)
Re1 B5 2.387(4)
Re1 B3 2.397(4)
B3 B7 1.803(7)
B3 B4 1.837(6)
B3 B6 1.841(6)
B4 B8 1.763(6)
B4 B7 1.775(7)
B4 B5 1.839(6)
B5 B8 1.810(7)
B5 B9 1.850(6)
B6 C10 1.594(7)
B6 B7 1.832(7)
B6 B9 1.891(7)
B7 C10 1.582(6)
B7 B8 1.836(7)
B8 C10 1.582(6)
B8 B9 1.826(7)
B9 C10 1.585(7)
C21 O21 1.144(5)
C22 O22 1.156(4)
C23 O23 1.150(5)
P1 N1 1.575(3)
P1 C111 1.788(3)
P1 C121 1.793(3)
P1 C131 1.796(3)
N1 P2 1.578(3)
C111 C116 1.382(5)
C111 C112 1.395(5)
C112 C113 1.373(5)
C113 C114 1.368(6)
C114 C115 1.375(6)
C115 C116 1.379(5)
C121 C122 1.379(5)
C121 C126 1.391(5)
C122 C123 1.377(5)
C123 C124 1.377(5)
C124 C125 1.379(5)
C125 C126 1.371(5)
C131 C132 1.386(5)
C131 C136 1.388(5)
C132 C133 1.386(5)
C133 C134 1.371(5)
C134 C135 1.375(5)
C135 C136 1.377(5)
P2 C221 1.782(4)
P2 C231 1.795(4)
P2 C211 1.799(3)
C211 C216 1.382(5)
C211 C212 1.384(5)
C212 C213 1.380(5)
C213 C214 1.371(5)
C214 C215 1.381(5)
C215 C216 1.378(5)
C221 C222 1.393(4)
C221 C226 1.396(5)
C222 C223 1.380(5)
C223 C224 1.372(5)
C224 C225 1.379(5)
C225 C226 1.366(5)
C231 C232 1.379(5)
C231 C236 1.386(5)
C232 C233 1.372(5)
C233 C234 1.373(5)
C234 C235 1.367(5)
C235 C236 1.372(5)
